data_9014603
loop_
_publ_author_name
'Guastoni, A.'
'Camara, F.'
'Nestola, F.'

_publ_section_title
;
 Arsenic-rich fergusonite-beta-(Y) from Mount Cervandone (Western Alps, Italy):
 Crystal structure and genetic implications
;
_journal_name_full 'American Mineralogist'
_journal_page_first 487
_journal_page_last 494
_journal_paper_doi 10.2138/am.2010.3239
_journal_volume 95
_journal_year 2010
_chemical_compound_source 'Mount Cervandone, Western Alps, Italy'
_chemical_formula_sum
'As0.27 Ca0.05 Dy0.07 Er0.05 Gd0.02 Nb0.68 Nd0.01 O4 Si0.01 Ta0.01 Tb0.01 Th0.01 U0.02 W0.06 Y0.7 Yb0.01'
_chemical_name_mineral Fergusonite-(Y)-beta
_space_group_IT_number 15
_symmetry_space_group_name_Hall '-I 2ya'
_symmetry_space_group_name_H-M 'I 1 2/a 1'
_cell_angle_alpha 90
_cell_angle_beta 91.282
_cell_angle_gamma 90
_cell_formula_units_Z 4
_cell_length_a 5.1794
_cell_length_b 11.089
_cell_length_c 5.1176
_cell_volume 293.853
_database_code_amcsd 0005036
_exptl_crystal_density_diffrn 5.865
_cod_original_formula_sum 'Y.7 Dy.07 Er.05 Ca.05 Gd.02 U.02 Yb.01 Tb.01 Th.01 Nd.01 Nb.68 As.27 W.06 Ta.01 Si.01 O4'
_cod_database_code 9014603

loop_
_space_group_symop_operation_xyz
x,y,z
1/2+x,1/2+y,1/2+z
1/2-x,y,-z
-x,1/2+y,1/2-z
1/2+x,-y,z
+x,1/2-y,1/2+z
-x,-y,-z
1/2-x,1/2-y,1/2-z

loop_
_atom_site_aniso_label
_atom_site_aniso_U_11
_atom_site_aniso_U_22
_atom_site_aniso_U_33
_atom_site_aniso_U_12
_atom_site_aniso_U_13
_atom_site_aniso_U_23
YA 0.02700 0.01400 0.02700 0.00000 -0.00100 0.00000
DyA 0.02700 0.01400 0.02700 0.00000 -0.00100 0.00000
ErA 0.02700 0.01400 0.02700 0.00000 -0.00100 0.00000
CaA 0.02700 0.01400 0.02700 0.00000 -0.00100 0.00000
GdA 0.02700 0.01400 0.02700 0.00000 -0.00100 0.00000
UA 0.02700 0.01400 0.02700 0.00000 -0.00100 0.00000
YbA 0.02700 0.01400 0.02700 0.00000 -0.00100 0.00000
TbA 0.02700 0.01400 0.02700 0.00000 -0.00100 0.00000
ThA 0.02700 0.01400 0.02700 0.00000 -0.00100 0.00000
NdA 0.02700 0.01400 0.02700 0.00000 -0.00100 0.00000
NbB 0.02100 0.03300 0.02000 0.00000 0.00100 0.00000
AsB 0.02100 0.03300 0.02000 0.00000 0.00100 0.00000
WB 0.02100 0.03300 0.02000 0.00000 0.00100 0.00000
TaB 0.02100 0.03300 0.02000 0.00000 0.00100 0.00000
SiB 0.02100 0.03300 0.02000 0.00000 0.00100 0.00000
O1 0.03900 0.02500 0.06600 0.00400 0.00200 0.01000
O2 0.03500 0.02100 0.04100 0.00400 -0.00400 0.00100

loop_
_atom_site_label
_atom_site_fract_x
_atom_site_fract_y
_atom_site_fract_z
_atom_site_occupancy
_atom_site_U_iso_or_equiv
_atom_site_type_symbol
_atom_site_attached_hydrogens
YA 0.25000 0.12440 0.00000 0.70000 0.02300 Y 0
DyA 0.25000 0.12440 0.00000 0.07000 0.02300 Dy 0
ErA 0.25000 0.12440 0.00000 0.05000 0.02300 Er 0
CaA 0.25000 0.12440 0.00000 0.05000 0.02300 Ca 0
GdA 0.25000 0.12440 0.00000 0.02000 0.02300 Gd 0
UA 0.25000 0.12440 0.00000 0.02000 0.02300 U 0
YbA 0.25000 0.12440 0.00000 0.01000 0.02300 Yb 0
TbA 0.25000 0.12440 0.00000 0.01000 0.02300 Tb 0
ThA 0.25000 0.12440 0.00000 0.01000 0.02300 Th 0
NdA 0.25000 0.12440 0.00000 0.01000 0.02300 Nd 0
NbB 0.25000 0.63020 0.00000 0.68000 0.02500 Nb 0
AsB 0.25000 0.63020 0.00000 0.27000 0.02500 As 0
WB 0.25000 0.63020 0.00000 0.06000 0.02500 W 0
TaB 0.25000 0.63020 0.00000 0.01000 0.02500 Ta 0
SiB 0.25000 0.63020 0.00000 0.01000 0.02500 Si 0
O1 0.00390 0.71080 0.17600 1.00000 0.04300 O 0
O2 0.91050 0.45800 0.25080 1.00000 0.03200 O 0

loop_
_cod_changelog_entry_id
_cod_changelog_entry_author
_cod_changelog_entry_date
_cod_changelog_entry_text
1
;cod-tools version 3.8.0
Id: cif_guess_AMCSD_atom_types 9581 2023-05-17 12:35:41Z saulius
;
2023-05-23T09:25:16+03:00
;Derived atom types and hydrogen counts
from atom names that follow the AMCSD naming convention
(Wat == water, O-H == hydroxyl).
;

loop_
_cod_related_entry_id
_cod_related_entry_database
_cod_related_entry_code
1 AMCSD 0005036
